data_1557040
loop_
_publ_author_name
'Sala, Samuele'
'Nealon, Gareth L.'
'Sobolev, Alexandre N.'
'Fromont, Jane'
'Gomez, Oliver'
'Flematti, Gavin R.'

_publ_section_title
;
 Structure Reassignment of Echinosulfone A and the Echinosulfonic Acids
 A-D Supported by Single-Crystal X-ray Diffraction and Density Functional
 Theory Analysis.
;
_journal_issue 1
_journal_name_full 'Journal of natural products'
_journal_page_first 105
_journal_page_last 110
_journal_paper_doi 10.1021/acs.jnatprod.9b00902
_journal_volume 83
_journal_year 2020
_chemical_formula_moiety 'C17 H10 Br2 N2 O'
_chemical_formula_sum 'C17 H10 Br2 N2 O'
_chemical_formula_weight 418.09
_space_group_crystal_system monoclinic
_space_group_IT_number 14
_space_group_name_Hall '-P 2yn'
_space_group_name_H-M_alt 'P 1 21/n 1'
_atom_sites_solution_hydrogens mixed
_audit_creation_method SHELXL-2018/3
_cell_angle_alpha 90
_cell_angle_beta 91.005(4)
_cell_angle_gamma 90
_cell_formula_units_Z 4
_cell_length_a 10.0349(4)
_cell_length_b 8.3874(4)
_cell_length_c 17.4347(8)
_cell_measurement_reflns_used 3042
_cell_measurement_temperature 100(2)
_cell_measurement_theta_max 67.186
_cell_measurement_theta_min 5.067
_cell_volume 1467.20(11)
_computing_cell_refinement 'CrysAlisPro 1.171.38.46 (Rigaku OD, 2015)'
_computing_data_collection 'CrysAlisPro 1.171.38.46 (Rigaku OD, 2015)'
_computing_data_reduction 'CrysAlisPro 1.171.38.46 (Rigaku OD, 2015)'
_computing_molecular_graphics 'X-Seed v. 4.0 (Barbour, 2001)'
_computing_publication_material 'SHELXL-2018/3 (Sheldrick, 2015)'
_computing_structure_refinement 'SHELXL-2018/3 (Sheldrick, 2015)'
_computing_structure_solution 'SHELXT-2015/1 (Sheldrick, 2015)'
_diffrn_ambient_temperature 100(2)
_diffrn_detector 'CCD plate'
_diffrn_detector_area_resol_mean 10.4738
_diffrn_detector_type Ruby
_diffrn_measured_fraction_theta_full 0.992
_diffrn_measured_fraction_theta_max 0.992
_diffrn_measurement_device 'four-circle diffractometer'
_diffrn_measurement_device_type 'Oxford Diffraction Gemini-R Ultra'
_diffrn_measurement_method '\w scans'
_diffrn_orient_matrix_type 'CrysAlisPro convention (1999,Acta A55,543-557)'
_diffrn_orient_matrix_UB_11 0.0222565
_diffrn_orient_matrix_UB_12 0.0716168
_diffrn_orient_matrix_UB_13 -0.0801067
_diffrn_orient_matrix_UB_21 -0.0081228
_diffrn_orient_matrix_UB_22 -0.1679479
_diffrn_orient_matrix_UB_23 -0.0354987
_diffrn_orient_matrix_UB_31 -0.1517540
_diffrn_orient_matrix_UB_32 0.0196477
_diffrn_orient_matrix_UB_33 -0.0114776
_diffrn_radiation_monochromator mirror
_diffrn_radiation_source 'fine-focus sealed X-ray tube'
_diffrn_radiation_type CuK\a
_diffrn_radiation_wavelength 1.54178
_diffrn_reflns_av_R_equivalents 0.0630
_diffrn_reflns_av_unetI/netI 0.0526
_diffrn_reflns_Laue_measured_fraction_full 0.992
_diffrn_reflns_Laue_measured_fraction_max 0.992
_diffrn_reflns_limit_h_max 8
_diffrn_reflns_limit_h_min -11
_diffrn_reflns_limit_k_max 9
_diffrn_reflns_limit_k_min -9
_diffrn_reflns_limit_l_max 20
_diffrn_reflns_limit_l_min -20
_diffrn_reflns_number 10992
_diffrn_reflns_point_group_measured_fraction_full 0.992
_diffrn_reflns_point_group_measured_fraction_max 0.992
_diffrn_reflns_theta_full 67.293
_diffrn_reflns_theta_max 67.293
_diffrn_reflns_theta_min 5.047
_diffrn_source_type 'Enhance Ultra (Cu) X-ray Source'
_exptl_absorpt_coefficient_mu 7.030
_exptl_absorpt_correction_T_max 1.0
_exptl_absorpt_correction_T_min 0.65065
_exptl_absorpt_correction_type multi-scan
_exptl_absorpt_process_details
;
CrysAlisPro 1.171.38.46 (Rigaku Oxford Diffraction, 2015)
Empirical absorption correction using spherical harmonics,
 implemented in SCALE3 ABSPACK scaling algorithm.
;
_exptl_crystal_colour colorless
_exptl_crystal_density_diffrn 1.893
_exptl_crystal_description needle
_exptl_crystal_F_000 816
_exptl_crystal_size_max 0.123
_exptl_crystal_size_mid 0.052
_exptl_crystal_size_min 0.010
_refine_diff_density_max 1.134
_refine_diff_density_min -0.496
_refine_diff_density_rms 0.139
_refine_ls_extinction_method none
_refine_ls_goodness_of_fit_ref 1.000
_refine_ls_hydrogen_treatment mixed
_refine_ls_matrix_type full
_refine_ls_number_parameters 205
_refine_ls_number_reflns 2602
_refine_ls_number_restraints 1
_refine_ls_restrained_S_all 1.000
_refine_ls_R_factor_all 0.0573
_refine_ls_R_factor_gt 0.0437
_refine_ls_shift/su_max 0.000
_refine_ls_shift/su_mean 0.000
_refine_ls_structure_factor_coef Fsqd
_refine_ls_weighting_details 'w=1/[\s^2^(Fo^2^)+(0.0728P)^2^] where P=(Fo^2^+2Fc^2^)/3'
_refine_ls_weighting_scheme calc
_refine_ls_wR_factor_gt 0.1056
_refine_ls_wR_factor_ref 0.1177
_reflns_Friedel_coverage 0.000
_reflns_number_gt 2090
_reflns_number_total 2602
_reflns_threshold_expression 'I > 2\s(I)'
_cod_data_source_file np9b00902_si_001.cif
_cod_data_source_block ss_Cre-2
_cod_depositor_comments 'Adding full bibliography for 1557040.cif.'
_cod_original_sg_symbol_H-M 'P 21/n'
_cod_database_code 1557040
_shelx_shelxl_version_number 2018/3
_shelx_space_group_comment
;
The symmetry employed for this shelxl refinement is uniquely defined
by the following loop, which should always be used as a source of
symmetry information in preference to the above space-group names.
They are only intended as comments.
;
_shelx_estimated_absorpt_t_min 0.478
_shelx_estimated_absorpt_t_max 0.933

loop_
_space_group_symop_operation_xyz
'x, y, z'
'-x+1/2, y+1/2, -z+1/2'
'-x, -y, -z'
'x-1/2, -y-1/2, z-1/2'

loop_
_atom_site_label
_atom_site_type_symbol
_atom_site_fract_x
_atom_site_fract_y
_atom_site_fract_z
_atom_site_U_iso_or_equiv
_atom_site_adp_type
_atom_site_occupancy
_atom_site_site_symmetry_order
_atom_site_calc_flag
_atom_site_refinement_flags_posn
_atom_site_refinement_flags_adp
Br1 Br -0.28560(4) 0.64708(7) 0.77190(3) 0.0339(2) Uani 1 1 d . .
Br2 Br 0.98830(5) 0.77830(7) 0.41285(3) 0.0396(2) Uani 1 1 d . .
O1 O 0.3394(3) 0.7965(4) 0.58442(17) 0.0245(7) Uani 1 1 d . .
C1 C 0.3756(4) 0.6715(5) 0.6170(2) 0.0229(9) Uani 1 1 d . .
N1 N 0.2288(4) 0.4838(5) 0.7841(2) 0.0261(8) Uani 1 1 d D .
H1 H 0.236(6) 0.428(7) 0.819(3) 0.031 Uiso 1 1 d D U
C11 C 0.3332(4) 0.5118(5) 0.7375(3) 0.0245(9) Uani 1 1 d . .
H11 H 0.421387 0.473833 0.746171 0.029 Uiso 1 1 calc R U
C12 C 0.2929(4) 0.6028(5) 0.6760(3) 0.0237(9) Uani 1 1 d . .
C13 C 0.1524(4) 0.6327(5) 0.6855(2) 0.0220(9) Uani 1 1 d . .
C14 C 0.0537(4) 0.7156(6) 0.6437(3) 0.0253(9) Uani 1 1 d . .
H14 H 0.075320 0.768378 0.597364 0.030 Uiso 1 1 calc R U
C15 C -0.0748(4) 0.7198(6) 0.6704(3) 0.0260(9) Uani 1 1 d . .
H15 H -0.142077 0.777175 0.643036 0.031 Uiso 1 1 calc R U
C16 C -0.1052(4) 0.6389(6) 0.7380(3) 0.0254(10) Uani 1 1 d . .
C17 C -0.0142(5) 0.5549(6) 0.7807(3) 0.0279(10) Uani 1 1 d . .
H17 H -0.037970 0.500031 0.826090 0.033 Uiso 1 1 calc R U
C18 C 0.1154(4) 0.5545(5) 0.7537(3) 0.0245(9) Uani 1 1 d . .
N2 N 0.6575(4) 0.4130(5) 0.5739(2) 0.0258(8) Uani 1 1 d D .
H2 H 0.694(6) 0.332(6) 0.573(4) 0.031 Uiso 1 1 d D U
C21 C 0.5378(4) 0.4398(5) 0.6059(3) 0.0242(9) Uani 1 1 d . .
H21 H 0.486256 0.361643 0.631383 0.029 Uiso 1 1 calc R U
C22 C 0.5016(4) 0.5974(6) 0.5963(2) 0.0227(9) Uani 1 1 d . .
C23 C 0.6067(4) 0.6713(5) 0.5539(2) 0.0223(9) Uani 1 1 d . .
C24 C 0.6302(4) 0.8266(6) 0.5263(3) 0.0260(9) Uani 1 1 d . .
H24 H 0.568162 0.909843 0.535229 0.031 Uiso 1 1 calc R U
C25 C 0.7449(5) 0.8558(6) 0.4859(3) 0.0280(10) Uani 1 1 d . .
H25 H 0.763422 0.960182 0.467818 0.034 Uiso 1 1 calc R U
C26 C 0.8338(4) 0.7308(6) 0.4718(3) 0.0291(10) Uani 1 1 d . .
C27 C 0.8170(4) 0.5777(6) 0.4978(2) 0.0261(9) Uani 1 1 d . .
H27 H 0.879113 0.495221 0.487630 0.031 Uiso 1 1 calc R U
C28 C 0.7019(4) 0.5517(6) 0.5404(2) 0.0249(9) Uani 1 1 d . .

loop_
_atom_site_aniso_label
_atom_site_aniso_U_11
_atom_site_aniso_U_22
_atom_site_aniso_U_33
_atom_site_aniso_U_23
_atom_site_aniso_U_13
_atom_site_aniso_U_12
Br1 0.0227(3) 0.0437(4) 0.0355(3) -0.0063(2) 0.00574(19) -0.00286(19)
Br2 0.0293(3) 0.0504(4) 0.0394(3) 0.0170(2) 0.0121(2) 0.0076(2)
O1 0.0260(15) 0.0197(16) 0.0280(16) 0.0015(13) 0.0041(12) 0.0018(12)
C1 0.026(2) 0.024(2) 0.020(2) -0.0025(17) 0.0011(16) -0.0017(17)
N1 0.0265(19) 0.022(2) 0.0300(19) 0.0064(16) 0.0046(16) -0.0012(15)
C11 0.024(2) 0.020(2) 0.029(2) -0.0003(18) 0.0019(17) 0.0011(17)
C12 0.028(2) 0.016(2) 0.027(2) -0.0030(17) -0.0006(17) -0.0033(17)
C13 0.026(2) 0.016(2) 0.024(2) -0.0029(17) 0.0021(17) -0.0015(16)
C14 0.028(2) 0.022(2) 0.026(2) -0.0043(18) -0.0041(18) 0.0006(17)
C15 0.023(2) 0.022(2) 0.032(2) -0.0043(19) -0.0020(18) 0.0003(17)
C16 0.020(2) 0.030(3) 0.027(2) -0.0100(18) 0.0075(17) -0.0032(17)
C17 0.032(2) 0.024(2) 0.028(2) -0.0032(18) 0.0043(18) -0.0044(18)
C18 0.026(2) 0.020(2) 0.027(2) -0.0033(18) -0.0018(17) 0.0019(17)
N2 0.0260(19) 0.020(2) 0.0313(19) 0.0001(16) -0.0002(15) 0.0048(15)
C21 0.023(2) 0.020(2) 0.029(2) -0.0011(18) 0.0004(17) -0.0015(17)
C22 0.024(2) 0.022(2) 0.0221(19) -0.0016(17) -0.0016(16) 0.0017(17)
C23 0.023(2) 0.024(2) 0.021(2) -0.0012(17) -0.0005(16) 0.0008(17)
C24 0.026(2) 0.025(2) 0.027(2) 0.0022(18) -0.0003(17) 0.0042(18)
C25 0.030(2) 0.026(2) 0.028(2) 0.0058(19) 0.0064(18) 0.0034(18)
C26 0.021(2) 0.040(3) 0.026(2) 0.005(2) 0.0058(17) 0.0007(19)
C27 0.024(2) 0.032(3) 0.023(2) -0.0040(19) -0.0001(16) 0.0072(18)
C28 0.025(2) 0.023(2) 0.026(2) -0.0027(18) -0.0015(17) 0.0006(17)

loop_
_atom_type_symbol
_atom_type_description
_atom_type_scat_dispersion_real
_atom_type_scat_dispersion_imag
_atom_type_scat_source
C C 0.0181 0.0091 'International Tables Vol C Tables 4.2.6.8 and 6.1.1.4'
H H 0.0000 0.0000 'International Tables Vol C Tables 4.2.6.8 and 6.1.1.4'
N N 0.0311 0.0180 'International Tables Vol C Tables 4.2.6.8 and 6.1.1.4'
O O 0.0492 0.0322 'International Tables Vol C Tables 4.2.6.8 and 6.1.1.4'
Br Br -0.6763 1.2805 'International Tables Vol C Tables 4.2.6.8 and 6.1.1.4'

loop_
_geom_angle_atom_site_label_1
_geom_angle_atom_site_label_2
_geom_angle_atom_site_label_3
_geom_angle
O1 C1 C12 119.5(4)
O1 C1 C22 119.6(4)
C12 C1 C22 120.9(4)
C11 N1 C18 109.6(4)
C11 N1 H1 121(4)
C18 N1 H1 129(4)
N1 C11 C12 110.1(4)
N1 C11 H11 124.9
C12 C11 H11 124.9
C11 C12 C13 106.4(4)
C11 C12 C1 127.6(4)
C13 C12 C1 125.7(4)
C14 C13 C18 118.2(4)
C14 C13 C12 135.0(4)
C18 C13 C12 106.8(4)
C15 C14 C13 119.6(4)
C15 C14 H14 120.2
C13 C14 H14 120.2
C14 C15 C16 119.3(4)
C14 C15 H15 120.3
C16 C15 H15 120.3
C17 C16 C15 123.8(4)
C17 C16 Br1 118.6(3)
C15 C16 Br1 117.6(3)
C16 C17 C18 116.0(4)
C16 C17 H17 122.0
C18 C17 H17 122.0
N1 C18 C17 129.9(4)
N1 C18 C13 107.1(4)
C17 C18 C13 123.0(4)
C21 N2 C28 109.3(4)
C21 N2 H2 126(5)
C28 N2 H2 125(5)
N2 C21 C22 110.0(4)
N2 C21 H21 125.0
C22 C21 H21 125.0
C21 C22 C23 106.4(4)
C21 C22 C1 127.2(4)
C23 C22 C1 126.1(4)
C28 C23 C24 118.9(4)
C28 C23 C22 106.5(4)
C24 C23 C22 134.6(4)
C25 C24 C23 118.9(4)
C25 C24 H24 120.5
C23 C24 H24 120.5
C24 C25 C26 119.7(4)
C24 C25 H25 120.2
C26 C25 H25 120.2
C27 C26 C25 124.0(4)
C27 C26 Br2 118.5(4)
C25 C26 Br2 117.5(4)
C26 C27 C28 115.3(4)
C26 C27 H27 122.3
C28 C27 H27 122.3
N2 C28 C27 129.2(4)
N2 C28 C23 107.7(4)
C27 C28 C23 123.1(4)

loop_
_geom_bond_atom_site_label_1
_geom_bond_atom_site_label_2
_geom_bond_distance
Br1 C16 1.915(4)
Br2 C26 1.917(4)
O1 C1 1.243(6)
C1 C12 1.452(6)
C1 C22 1.461(6)
N1 C11 1.358(6)
N1 C18 1.381(6)
N1 H1 0.77(5)
C11 C12 1.371(7)
C11 H11 0.9500
C12 C13 1.444(6)
C13 C14 1.404(6)
C13 C18 1.413(6)
C14 C15 1.379(7)
C14 H14 0.9500
C15 C16 1.400(7)
C15 H15 0.9500
C16 C17 1.363(7)
C17 C18 1.390(7)
C17 H17 0.9500
N2 C21 1.352(6)
N2 C28 1.379(6)
N2 H2 0.77(5)
C21 C22 1.380(7)
C21 H21 0.9500
C22 C23 1.438(6)
C23 C28 1.408(7)
C23 C24 1.411(7)
C24 C25 1.381(7)
C24 H24 0.9500
C25 C26 1.402(7)
C25 H25 0.9500
C26 C27 1.372(7)
C27 C28 1.402(7)
C27 H27 0.9500

loop_
_geom_hbond_atom_site_label_D
_geom_hbond_atom_site_label_H
_geom_hbond_atom_site_label_A
_geom_hbond_distance_DH
_geom_hbond_distance_HA
_geom_hbond_distance_DA
_geom_hbond_angle_DHA
_geom_hbond_site_symmetry_A
_geom_hbond_publ_flag
N1 H1 O1 0.77(5) 2.16(5) 2.871(5) 153(6) 2_546 yes
C25 H25 O1 0.95 2.45 3.269(6) 143.7 3_676 yes

loop_
_geom_torsion_atom_site_label_1
_geom_torsion_atom_site_label_2
_geom_torsion_atom_site_label_3
_geom_torsion_atom_site_label_4
_geom_torsion
C18 N1 C11 C12 0.8(5)
N1 C11 C12 C13 -0.2(5)
N1 C11 C12 C1 173.6(4)
O1 C1 C12 C11 -151.4(5)
C22 C1 C12 C11 27.5(7)
O1 C1 C12 C13 21.2(7)
C22 C1 C12 C13 -159.8(4)
C11 C12 C13 C14 -179.9(5)
C1 C12 C13 C14 6.2(8)
C11 C12 C13 C18 -0.5(5)
C1 C12 C13 C18 -174.5(4)
C18 C13 C14 C15 0.6(6)
C12 C13 C14 C15 179.9(5)
C13 C14 C15 C16 -1.2(7)
C14 C15 C16 C17 0.4(7)
C14 C15 C16 Br1 -179.4(3)
C15 C16 C17 C18 0.8(7)
Br1 C16 C17 C18 -179.4(3)
C11 N1 C18 C17 178.7(5)
C11 N1 C18 C13 -1.1(5)
C16 C17 C18 N1 178.9(4)
C16 C17 C18 C13 -1.3(7)
C14 C13 C18 N1 -179.5(4)
C12 C13 C18 N1 1.0(5)
C14 C13 C18 C17 0.6(7)
C12 C13 C18 C17 -178.8(4)
C28 N2 C21 C22 -1.5(5)
N2 C21 C22 C23 1.0(5)
N2 C21 C22 C1 174.8(4)
O1 C1 C22 C21 -157.3(4)
C12 C1 C22 C21 23.8(7)
O1 C1 C22 C23 15.3(6)
C12 C1 C22 C23 -163.6(4)
C21 C22 C23 C28 -0.1(5)
C1 C22 C23 C28 -174.0(4)
C21 C22 C23 C24 -179.8(5)
C1 C22 C23 C24 6.3(8)
C28 C23 C24 C25 0.9(6)
C22 C23 C24 C25 -179.4(5)
C23 C24 C25 C26 1.4(7)
C24 C25 C26 C27 -2.1(7)
C24 C25 C26 Br2 178.2(4)
C25 C26 C27 C28 0.3(7)
Br2 C26 C27 C28 -179.9(3)
C21 N2 C28 C27 -176.7(4)
C21 N2 C28 C23 1.4(5)
C26 C27 C28 N2 180.0(4)
C26 C27 C28 C23 2.2(6)
C24 C23 C28 N2 179.0(4)
C22 C23 C28 N2 -0.8(5)
C24 C23 C28 C27 -2.8(6)
C22 C23 C28 C27 177.4(4)
